data_2312277
loop_
_publ_author_name
'Scheepers, Matthew Clarke'
'Lemmerer, Andreas'

_publ_section_title
;
 The synthesis and characterization of a series of cocrystals of an
 isoniazid derivative with butan-2-one and propan-2-one.
;
_journal_coeditor_code DV3024
_journal_issue 9
_journal_name_full 'Acta crystallographica. Section C, Structural chemistry'
_journal_paper_doi 10.1107/S2053229623007179
_journal_volume 79
_journal_year 2023
_chemical_formula_iupac 'C10 H13 N3 O, C11 H8 O2'
_chemical_formula_moiety 'C10 H13 N3 O, C11 H8 O2'
_chemical_formula_sum 'C21 H21 N3 O3'
_chemical_formula_weight 363.41
_chemical_name_systematic
;
<i>N</i>'-(Butan-2-ylidene)pyridine-4-carbohydrazide;
1-naphthoic acid
;
_space_group_IT_number 14
_space_group_name_Hall '-P 2yn'
_space_group_name_H-M_alt 'P 1 21/n 1'
_symmetry_cell_setting monoclinic
_symmetry_space_group_name_Hall '-P 2yn'
_symmetry_space_group_name_H-M 'P 1 21/n 1'
_atom_sites_solution_hydrogens mixed
_audit_conform_dict_name cif_core.dic
_audit_conform_dict_version 2.4.5
_audit_creation_method 'WinGX routine CIF_UPDATE'
_cell_angle_alpha 90
_cell_angle_beta 112.512(4)
_cell_angle_gamma 90
_cell_formula_units_Z 4
_cell_length_a 7.4355(13)
_cell_length_b 34.195(6)
_cell_length_c 7.7242(14)
_cell_measurement_reflns_used 9890
_cell_measurement_temperature 173(2)
_cell_measurement_theta_max 28.26
_cell_measurement_theta_min 2.92
_cell_volume 1814.3(6)
_computing_cell_refinement
;
SAINT-Plus (Bruker, 2012)
;
_computing_data_collection
;
APEX2 (Bruker, 2012)
;
_computing_data_reduction
;
SAINT-Plus (Bruker, 2012)
;
_computing_molecular_graphics
;
ORTEP-3 for Windows (Farrugia, 2012) and <i>Mercury</i> (Macrae
<i>et al.</i>, 2020)
;
_computing_publication_material
;
WinGX (Farrugia, 2012) and <i>XPREP</i> (Bruker, 2012)
;
_computing_structure_refinement
;
SHELXL2018 (Sheldrick, 2015<i>b</i>)
;
_computing_structure_solution
;
SHELXT2018 (Sheldrick, 2015<i>a</i>)
;
_diffrn_ambient_temperature 173(2)
_diffrn_measured_fraction_theta_full 0.998
_diffrn_measured_fraction_theta_max 0.998
_diffrn_measurement_device_type 'Bruker APEXII CCD'
_diffrn_measurement_method '\f and \w scans'
_diffrn_radiation_probe x-ray
_diffrn_radiation_type MoK\a
_diffrn_radiation_wavelength 0.71073
_diffrn_reflns_av_R_equivalents 0.0332
_diffrn_reflns_av_unetI/netI 0.0237
_diffrn_reflns_limit_h_max 9
_diffrn_reflns_limit_h_min -9
_diffrn_reflns_limit_k_max 45
_diffrn_reflns_limit_k_min -45
_diffrn_reflns_limit_l_max 10
_diffrn_reflns_limit_l_min -10
_diffrn_reflns_number 35501
_diffrn_reflns_theta_full 25.242
_diffrn_reflns_theta_max 28.324
_diffrn_reflns_theta_min 3.368
_diffrn_standards_number 0
_exptl_absorpt_coefficient_mu 0.091
_exptl_absorpt_correction_type none
_exptl_crystal_colour colourless
_exptl_crystal_density_diffrn 1.33
_exptl_crystal_density_method 'not measured'
_exptl_crystal_description Block
_exptl_crystal_F_000 768
_exptl_crystal_size_max 0.339
_exptl_crystal_size_mid 0.281
_exptl_crystal_size_min 0.124
_refine_diff_density_max 0.541
_refine_diff_density_min -0.339
_refine_ls_extinction_method none
_refine_ls_goodness_of_fit_ref 1.034
_refine_ls_hydrogen_treatment mixed
_refine_ls_matrix_type full
_refine_ls_number_constraints 0
_refine_ls_number_parameters 254
_refine_ls_number_reflns 4511
_refine_ls_number_restraints 0
_refine_ls_restrained_S_all 1.034
_refine_ls_R_factor_all 0.0725
_refine_ls_R_factor_gt 0.054
_refine_ls_shift/su_max 0.001
_refine_ls_shift/su_mean 0
_refine_ls_structure_factor_coef Fsqd
_refine_ls_weighting_details 'w=1/[\s^2^(Fo^2^)+(0.0637P)^2^+1.0375P] where P=(Fo^2^+2Fc^2^)/3'
_refine_ls_weighting_scheme calc
_refine_ls_wR_factor_gt 0.1314
_refine_ls_wR_factor_ref 0.1419
_reflns_number_gt 3552
_reflns_number_total 4511
_reflns_threshold_expression 'I > 2\s(I)'
_cod_data_source_file dv3024sup1.cif
_cod_data_source_block izbt1nta
_cod_original_sg_symbol_H-M 'P 21/n'
_cod_database_code 2312277

loop_
_symmetry_equiv_pos_as_xyz
'x, y, z'
'-x+1/2, y+1/2, -z+1/2'
'-x, -y, -z'
'x-1/2, -y-1/2, z-1/2'

loop_
_atom_site_type_symbol
_atom_site_label
_atom_site_fract_x
_atom_site_fract_y
_atom_site_fract_z
_atom_site_U_iso_or_equiv
_atom_site_adp_type
_atom_site_calc_flag
_atom_site_occupancy
_atom_site_disorder_assembly
_atom_site_disorder_group
C C1 0.4865(3) 0.64234(5) 0.5961(2) 0.0289(4) Uani d 1 . .
H H1 0.479346 0.614625 0.599541 0.035 Uiso calc 1 . .
C C2 0.5137(2) 0.66303(4) 0.7582(2) 0.0244(3) Uani d 1 . .
H H2A 0.528577 0.649764 0.870961 0.029 Uiso calc 1 . .
C C3 0.5189(2) 0.70353(4) 0.7527(2) 0.0208(3) Uani d 1 . .
C C4 0.5009(2) 0.72157(5) 0.5857(2) 0.0264(3) Uani d 1 . .
H H4 0.504198 0.749257 0.577421 0.032 Uiso calc 1 . .
C C5 0.4780(3) 0.69843(5) 0.4313(2) 0.0300(4) Uani d 1 . .
H H5 0.467633 0.710899 0.317944 0.036 Uiso calc 1 . .
C C6 0.5592(2) 0.72591(4) 0.9309(2) 0.0219(3) Uani d 1 . .
C C7 0.4945(2) 0.82004(5) 1.0579(2) 0.0269(3) Uani d 1 . .
C C8 0.4585(3) 0.84331(5) 0.8828(2) 0.0367(4) Uani d 1 . .
H H8A 0.514858 0.829582 0.804171 0.055 Uiso calc 1 . .
H H8B 0.519033 0.86913 0.916433 0.055 Uiso calc 1 . .
H H8C 0.317967 0.846392 0.813647 0.055 Uiso calc 1 . .
C C9 0.5210(3) 0.84343(5) 1.2308(2) 0.0312(4) Uani d 1 . .
H H9A 0.630337 0.861863 1.253523 0.037 Uiso calc 1 . .
H H9B 0.402059 0.859191 1.20623 0.037 Uiso calc 1 . .
C C10 0.5606(3) 0.82005(6) 1.4061(2) 0.0376(4) Uani d 1 . .
H H10A 0.448383 0.803278 1.389922 0.056 Uiso calc 1 . .
H H10B 0.582875 0.837824 1.511822 0.056 Uiso calc 1 . .
H H10C 0.676282 0.80377 1.430932 0.056 Uiso calc 1 . .
C C11 0.3204(2) 0.54602(4) 0.0208(2) 0.0218(3) Uani d 1 . .
C C12 0.3179(2) 0.55966(4) -0.1480(2) 0.0241(3) Uani d 1 . .
H H12 0.354523 0.585992 -0.156468 0.029 Uiso calc 1 . .
C C13 0.2629(2) 0.53579(5) -0.3079(2) 0.0281(3) Uani d 1 . .
H H13 0.26264 0.545884 -0.42259 0.034 Uiso calc 1 . .
C C14 0.2099(2) 0.49802(5) -0.2971(2) 0.0289(4) Uani d 1 . .
H H14 0.172404 0.481852 -0.405159 0.035 Uiso calc 1 . .
C C15 0.2097(2) 0.48253(5) -0.1277(2) 0.0253(3) Uani d 1 . .
C C16 0.2665(2) 0.50632(4) 0.0363(2) 0.0221(3) Uani d 1 . .
C C17 0.2661(2) 0.48883(5) 0.2031(2) 0.0282(3) Uani d 1 . .
H H17 0.304248 0.503862 0.314877 0.034 Uiso calc 1 . .
C C18 0.2117(3) 0.45067(5) 0.2051(3) 0.0346(4) Uani d 1 . .
H H18 0.212744 0.439598 0.318294 0.042 Uiso calc 1 . .
C C19 0.1544(3) 0.42767(5) 0.0429(3) 0.0374(4) Uani d 1 . .
H H19 0.116051 0.401269 0.046069 0.045 Uiso calc 1 . .
C C20 0.1539(3) 0.44330(5) -0.1191(3) 0.0334(4) Uani d 1 . .
H H20 0.115288 0.427542 -0.22866 0.04 Uiso calc 1 . .
C C21 0.3808(2) 0.57384(5) 0.1818(2) 0.0273(3) Uani d 1 . .
N N1 0.4697(2) 0.65943(4) 0.43437(19) 0.0295(3) Uani d 1 . .
N N2 0.4799(2) 0.76157(4) 0.91231(18) 0.0261(3) Uani d 1 . .
N N3 0.5099(2) 0.78278(4) 1.07692(18) 0.0273(3) Uani d 1 . .
O O1 0.66638(17) 0.71153(3) 1.08121(15) 0.0301(3) Uani d 1 . .
O O2 0.3999(2) 0.61035(4) 0.13403(18) 0.0412(3) Uani d 1 . .
O O3 0.4134(3) 0.56528(4) 0.34138(18) 0.0645(5) Uani d 1 . .
H H2 0.385(3) 0.7684(6) 0.805(3) 0.039(5) Uiso d 1 . .
H H2B 0.432(4) 0.6256(8) 0.232(4) 0.063(7) Uiso d 1 . .

loop_
_atom_site_aniso_label
_atom_site_aniso_U_11
_atom_site_aniso_U_22
_atom_site_aniso_U_33
_atom_site_aniso_U_12
_atom_site_aniso_U_13
_atom_site_aniso_U_23
C1 0.0369(9) 0.0208(8) 0.0284(8) -0.0006(6) 0.0117(7) -0.0033(6)
C2 0.0285(8) 0.0207(7) 0.0221(7) -0.0009(6) 0.0077(6) -0.0003(6)
C3 0.0202(7) 0.0208(7) 0.0193(7) 0.0001(5) 0.0051(5) -0.0027(5)
C4 0.0349(9) 0.0202(7) 0.0246(7) 0.0004(6) 0.0119(6) 0.0001(6)
C5 0.0404(9) 0.0287(8) 0.0232(7) -0.0007(7) 0.0148(7) -0.0006(6)
C6 0.0232(7) 0.0210(7) 0.0199(7) -0.0030(6) 0.0064(6) -0.0028(5)
C7 0.0236(8) 0.0261(8) 0.0295(8) -0.0014(6) 0.0085(6) -0.0070(6)
C8 0.0486(11) 0.0262(9) 0.0314(9) -0.0017(7) 0.0113(8) -0.0017(7)
C9 0.0349(9) 0.0269(8) 0.0332(9) -0.0017(7) 0.0145(7) -0.0080(7)
C10 0.0428(10) 0.0366(10) 0.0337(9) -0.0006(8) 0.0150(8) -0.0074(7)
C11 0.0234(7) 0.0218(7) 0.0201(7) 0.0016(6) 0.0083(6) -0.0012(5)
C12 0.0283(8) 0.0216(7) 0.0230(7) 0.0012(6) 0.0103(6) 0.0006(6)
C13 0.0335(9) 0.0307(8) 0.0205(7) 0.0028(7) 0.0106(6) 0.0001(6)
C14 0.0295(8) 0.0321(8) 0.0224(7) 0.0021(7) 0.0069(6) -0.0077(6)
C15 0.0219(7) 0.0239(7) 0.0285(8) 0.0016(6) 0.0081(6) -0.0028(6)
C16 0.0209(7) 0.0216(7) 0.0241(7) 0.0033(6) 0.0090(6) 0.0007(6)
C17 0.0320(9) 0.0267(8) 0.0294(8) 0.0029(6) 0.0156(7) 0.0021(6)
C18 0.0378(10) 0.0298(9) 0.0424(10) 0.0037(7) 0.0224(8) 0.0095(7)
C19 0.0381(10) 0.0232(8) 0.0527(11) -0.0032(7) 0.0195(9) 0.0022(8)
C20 0.0318(9) 0.0254(8) 0.0408(10) -0.0019(7) 0.0114(7) -0.0065(7)
C21 0.0344(9) 0.0241(8) 0.0229(7) -0.0005(6) 0.0105(6) -0.0019(6)
N1 0.0368(8) 0.0279(7) 0.0250(7) -0.0007(6) 0.0130(6) -0.0058(5)
N2 0.0306(7) 0.0231(7) 0.0194(6) 0.0020(5) 0.0037(5) -0.0051(5)
N3 0.0294(7) 0.0270(7) 0.0231(6) -0.0010(5) 0.0075(5) -0.0077(5)
O1 0.0364(6) 0.0266(6) 0.0193(5) 0.0020(5) 0.0017(5) -0.0001(4)
O2 0.0758(10) 0.0223(6) 0.0276(6) -0.0044(6) 0.0222(7) -0.0052(5)
O3 0.1335(16) 0.0346(8) 0.0231(7) -0.0192(9) 0.0272(8) -0.0066(5)

loop_
_atom_type_symbol
_atom_type_description
_atom_type_scat_dispersion_real
_atom_type_scat_dispersion_imag
_atom_type_scat_source
C C 0.0033 0.0016 'International Tables Vol C Tables 4.2.6.8 and 6.1.1.4'
H H 0 0 'International Tables Vol C Tables 4.2.6.8 and 6.1.1.4'
N N 0.0061 0.0033 'International Tables Vol C Tables 4.2.6.8 and 6.1.1.4'
O O 0.0106 0.006 'International Tables Vol C Tables 4.2.6.8 and 6.1.1.4'

loop_
_geom_angle_atom_site_label_1
_geom_angle_atom_site_label_2
_geom_angle_atom_site_label_3
_geom_angle_site_symmetry_1
_geom_angle_site_symmetry_3
_geom_angle
_geom_angle_publ_flag
N1 C1 C2 . . 123.30(15) ?
N1 C1 H1 . . 118.3 ?
C2 C1 H1 . . 118.3 ?
C1 C2 C3 . . 118.61(14) ?
C1 C2 H2A . . 120.7 ?
C3 C2 H2A . . 120.7 ?
C2 C3 C4 . . 118.55(13) ?
C2 C3 C6 . . 118.61(13) ?
C4 C3 C6 . . 122.66(13) ?
C5 C4 C3 . . 118.82(14) ?
C5 C4 H4 . . 120.6 ?
C3 C4 H4 . . 120.6 ?
N1 C5 C4 . . 123.08(15) ?
N1 C5 H5 . . 118.5 ?
C4 C5 H5 . . 118.5 ?
O1 C6 N2 . . 124.39(14) ?
O1 C6 C3 . . 119.40(13) ?
N2 C6 C3 . . 116.15(12) ?
N3 C7 C8 . . 127.34(14) ?
N3 C7 C9 . . 116.82(15) ?
C8 C7 C9 . . 115.82(14) ?
C7 C8 H8A . . 109.5 ?
C7 C8 H8B . . 109.5 ?
H8A C8 H8B . . 109.5 ?
C7 C8 H8C . . 109.5 ?
H8A C8 H8C . . 109.5 ?
H8B C8 H8C . . 109.5 ?
C10 C9 C7 . . 115.56(14) ?
C10 C9 H9A . . 108.4 ?
C7 C9 H9A . . 108.4 ?
C10 C9 H9B . . 108.4 ?
C7 C9 H9B . . 108.4 ?
H9A C9 H9B . . 107.5 ?
C9 C10 H10A . . 109.5 ?
C9 C10 H10B . . 109.5 ?
H10A C10 H10B . . 109.5 ?
C9 C10 H10C . . 109.5 ?
H10A C10 H10C . . 109.5 ?
H10B C10 H10C . . 109.5 ?
C12 C11 C16 . . 119.79(13) ?
C12 C11 C21 . . 117.61(14) ?
C16 C11 C21 . . 122.60(13) ?
C11 C12 C13 . . 121.94(14) ?
C11 C12 H12 . . 119 ?
C13 C12 H12 . . 119 ?
C14 C13 C12 . . 119.39(14) ?
C14 C13 H13 . . 120.3 ?
C12 C13 H13 . . 120.3 ?
C13 C14 C15 . . 121.05(14) ?
C13 C14 H14 . . 119.5 ?
C15 C14 H14 . . 119.5 ?
C14 C15 C20 . . 120.28(15) ?
C14 C15 C16 . . 120.26(14) ?
C20 C15 C16 . . 119.46(15) ?
C17 C16 C15 . . 117.54(14) ?
C17 C16 C11 . . 124.88(14) ?
C15 C16 C11 . . 117.57(13) ?
C18 C17 C16 . . 120.98(15) ?
C18 C17 H17 . . 119.5 ?
C16 C17 H17 . . 119.5 ?
C17 C18 C19 . . 121.03(16) ?
C17 C18 H18 . . 119.5 ?
C19 C18 H18 . . 119.5 ?
C20 C19 C18 . . 119.72(16) ?
C20 C19 H19 . . 120.1 ?
C18 C19 H19 . . 120.1 ?
C19 C20 C15 . . 121.26(16) ?
C19 C20 H20 . . 119.4 ?
C15 C20 H20 . . 119.4 ?
O3 C21 O2 . . 121.05(15) ?
O3 C21 C11 . . 125.43(15) ?
O2 C21 C11 . . 113.50(13) ?
C5 N1 C1 . . 117.61(14) ?
C6 N2 N3 . . 117.53(12) ?
C6 N2 H2 . . 119.9(13) ?
N3 N2 H2 . . 120.1(14) ?
C7 N3 N2 . . 115.64(13) ?
C21 O2 H2B . . 110.2(17) ?

loop_
_geom_bond_atom_site_label_1
_geom_bond_atom_site_label_2
_geom_bond_site_symmetry_2
_geom_bond_distance
_geom_bond_publ_flag
C1 N1 . 1.341(2) ?
C1 C2 . 1.384(2) ?
C1 H1 . 0.95 ?
C2 C3 . 1.387(2) ?
C2 H2A . 0.95 ?
C3 C4 . 1.389(2) ?
C3 C6 . 1.5016(19) ?
C4 C5 . 1.386(2) ?
C4 H4 . 0.95 ?
C5 N1 . 1.335(2) ?
C5 H5 . 0.95 ?
C6 O1 . 1.2311(18) ?
C6 N2 . 1.338(2) ?
C7 N3 . 1.283(2) ?
C7 C8 . 1.502(2) ?
C7 C9 . 1.504(2) ?
C8 H8A . 0.98 ?
C8 H8B . 0.98 ?
C8 H8C . 0.98 ?
C9 C10 . 1.501(2) ?
C9 H9A . 0.99 ?
C9 H9B . 0.99 ?
C10 H10A . 0.98 ?
C10 H10B . 0.98 ?
C10 H10C . 0.98 ?
C11 C12 . 1.378(2) ?
C11 C16 . 1.433(2) ?
C11 C21 . 1.492(2) ?
C12 C13 . 1.404(2) ?
C12 H12 . 0.95 ?
C13 C14 . 1.362(2) ?
C13 H13 . 0.95 ?
C14 C15 . 1.412(2) ?
C14 H14 . 0.95 ?
C15 C20 . 1.413(2) ?
C15 C16 . 1.427(2) ?
C16 C17 . 1.422(2) ?
C17 C18 . 1.368(2) ?
C17 H17 . 0.95 ?
C18 C19 . 1.400(3) ?
C18 H18 . 0.95 ?
C19 C20 . 1.359(3) ?
C19 H19 . 0.95 ?
C20 H20 . 0.95 ?
C21 O3 . 1.198(2) ?
C21 O2 . 1.325(2) ?
N2 N3 . 1.4054(17) ?
N2 H2 . 0.89(2) ?
O2 H2B . 0.87(3) ?

loop_
_geom_hbond_atom_site_label_D
_geom_hbond_atom_site_label_H
_geom_hbond_atom_site_label_A
_geom_hbond_site_symmetry_A
_geom_hbond_distance_DH
_geom_hbond_distance_HA
_geom_hbond_distance_DA
_geom_hbond_angle_DHA
_geom_hbond_publ_flag
C1 H1 O3 . 0.95 2.51 3.208(2) 130 yes
C8 H8C O1 4_575 0.98 2.62 3.128(2) 112.4 yes
N2 H2 O1 4_575 0.89(2) 1.98(2) 2.8732(17) 174(2) yes
O2 H2B N1 . 0.87(3) 1.88(3) 2.7472(18) 173(2) yes

loop_
_geom_torsion_atom_site_label_1
_geom_torsion_atom_site_label_2
_geom_torsion_atom_site_label_3
_geom_torsion_atom_site_label_4
_geom_torsion_site_symmetry_1
_geom_torsion_site_symmetry_2
_geom_torsion_site_symmetry_3
_geom_torsion_site_symmetry_4
_geom_torsion
_geom_torsion_publ_flag
N1 C1 C2 C3 . . . . 1.8(3) ?
C1 C2 C3 C4 . . . . -1.4(2) ?
C1 C2 C3 C6 . . . . -176.73(14) ?
C2 C3 C4 C5 . . . . 0.2(2) ?
C6 C3 C4 C5 . . . . 175.28(15) ?
C3 C4 C5 N1 . . . . 0.9(3) ?
C2 C3 C6 O1 . . . . 32.2(2) ?
C4 C3 C6 O1 . . . . -142.93(16) ?
C2 C3 C6 N2 . . . . -150.56(15) ?
C4 C3 C6 N2 . . . . 34.3(2) ?
N3 C7 C9 C10 . . . . -0.6(2) ?
C8 C7 C9 C10 . . . . -178.93(16) ?
C16 C11 C12 C13 . . . . 0.3(2) ?
C21 C11 C12 C13 . . . . -179.86(14) ?
C11 C12 C13 C14 . . . . 0.1(2) ?
C12 C13 C14 C15 . . . . -0.1(2) ?
C13 C14 C15 C20 . . . . 179.88(16) ?
C13 C14 C15 C16 . . . . -0.3(2) ?
C14 C15 C16 C17 . . . . -179.06(14) ?
C20 C15 C16 C17 . . . . 0.7(2) ?
C14 C15 C16 C11 . . . . 0.7(2) ?
C20 C15 C16 C11 . . . . -179.47(14) ?
C12 C11 C16 C17 . . . . 179.06(15) ?
C21 C11 C16 C17 . . . . -0.8(2) ?
C12 C11 C16 C15 . . . . -0.7(2) ?
C21 C11 C16 C15 . . . . 179.46(14) ?
C15 C16 C17 C18 . . . . -0.5(2) ?
C11 C16 C17 C18 . . . . 179.73(16) ?
C16 C17 C18 C19 . . . . -0.1(3) ?
C17 C18 C19 C20 . . . . 0.4(3) ?
C18 C19 C20 C15 . . . . -0.2(3) ?
C14 C15 C20 C19 . . . . 179.39(16) ?
C16 C15 C20 C19 . . . . -0.4(2) ?
C12 C11 C21 O3 . . . . -170.22(19) ?
C16 C11 C21 O3 . . . . 9.6(3) ?
C12 C11 C21 O2 . . . . 8.6(2) ?
C16 C11 C21 O2 . . . . -171.56(15) ?
C4 C5 N1 C1 . . . . -0.7(3) ?
C2 C1 N1 C5 . . . . -0.7(3) ?
O1 C6 N2 N3 . . . . -4.8(2) ?
C3 C6 N2 N3 . . . . 178.06(13) ?
C8 C7 N3 N2 . . . . -3.4(2) ?
C9 C7 N3 N2 . . . . 178.55(14) ?
C6 N2 N3 C7 . . . . 156.63(15) ?

_cod_database_fobs_code 2312277
